data_1545095
loop_
_publ_author_name
'Ji, Yining'
'Li, Hongming'
'Hyde, Alan M.'
'Chen, Qinghao'
'Belyk, Kevin M.'
'Lexa, Katrina W.'
'Yin, Jingjun'
'Sherer, Edward C.'
'Williamson, R. Thomas'
'Brunskill, Andrew'
'Ren, Sumei'
'Campeau, Louis-Charles'
'Davies, Ian W.'
'Ruck, Rebecca T.'

_publ_section_title
;
 A rational pre-catalyst design for bis-phosphine mono-oxide palladium
 catalyzed reactions
;
_journal_issue 4
_journal_name_full 'Chem. Sci.'
_journal_page_first 2841
_journal_paper_doi 10.1039/C6SC05472B
_journal_volume 8
_journal_year 2017
_chemical_absolute_configuration ad
_chemical_formula_moiety 'C18 H28 Br2 N2 P2 Pd'
_chemical_formula_sum 'C18 H28 Br2 N2 P2 Pd'
_chemical_formula_weight 600.58
_space_group_crystal_system orthorhombic
_space_group_IT_number 19
_space_group_name_Hall 'P 2ac 2ab'
_space_group_name_H-M_alt 'P 21 21 21'
_symmetry_space_group_name_Hall 'P 2ac 2ab'
_symmetry_space_group_name_H-M 'P 21 21 21'
_atom_sites_solution_hydrogens geom
_atom_sites_solution_primary direct
_atom_sites_solution_secondary difmap
_audit_creation_method SHELXL-2014/7
_audit_update_record
;
2016-10-28 deposited with the CCDC.
2017-01-19 downloaded from the CCDC.
;
_cell_angle_alpha 90
_cell_angle_beta 90
_cell_angle_gamma 90
_cell_formula_units_Z 4
_cell_length_a 7.6802(4)
_cell_length_b 15.4523(7)
_cell_length_c 18.3830(9)
_cell_measurement_reflns_used 9768
_cell_measurement_temperature 100(2)
_cell_measurement_theta_max 66.61
_cell_measurement_theta_min 2.86
_cell_volume 2181.63(18)
_computing_cell_refinement 'Bruker SAINT'
_computing_data_collection 'Bruker APEX2'
_computing_data_reduction 'Bruker SAINT'
_computing_molecular_graphics 'Bruker SHELXTL'
_computing_publication_material 'Bruker SHELXTL'
_computing_structure_refinement 'SHELXL-2014/7 (Sheldrick, 2014)'
_computing_structure_solution 'SHELXS-97 (Sheldrick 2008)'
_diffrn_ambient_temperature 100(2)
_diffrn_measured_fraction_theta_full 0.997
_diffrn_measured_fraction_theta_max 0.997
_diffrn_measurement_device_type 'Bruker APEX-II CCD'
_diffrn_measurement_method '\f and \w scans'
_diffrn_radiation_type CuK\a
_diffrn_radiation_wavelength 1.54178
_diffrn_reflns_av_R_equivalents 0.0415
_diffrn_reflns_av_unetI/netI 0.0385
_diffrn_reflns_Laue_measured_fraction_full 0.997
_diffrn_reflns_Laue_measured_fraction_max 0.997
_diffrn_reflns_limit_h_max 9
_diffrn_reflns_limit_h_min -8
_diffrn_reflns_limit_k_max 17
_diffrn_reflns_limit_k_min -18
_diffrn_reflns_limit_l_max 21
_diffrn_reflns_limit_l_min -21
_diffrn_reflns_number 13372
_diffrn_reflns_point_group_measured_fraction_full 0.992
_diffrn_reflns_point_group_measured_fraction_max 0.992
_diffrn_reflns_theta_full 66.500
_diffrn_reflns_theta_max 66.603
_diffrn_reflns_theta_min 3.737
_diffrn_source 'sealed-tube microsource X-ray generator'
_exptl_absorpt_coefficient_mu 12.567
_exptl_absorpt_correction_T_max 0.882
_exptl_absorpt_correction_T_min 0.665
_exptl_absorpt_correction_type multi-scan
_exptl_absorpt_process_details
; 
(SADABS; Sheldrick, 2003) 
;
_exptl_crystal_colour yellow
_exptl_crystal_density_diffrn 1.829
_exptl_crystal_description small
_exptl_crystal_F_000 1184
_exptl_crystal_recrystallization_method 'Re-crystallisation from solvent: dichloromethane and toluene '
_exptl_crystal_size_max 0.050
_exptl_crystal_size_mid 0.050
_exptl_crystal_size_min 0.010
_refine_diff_density_max 0.419
_refine_diff_density_min -0.422
_refine_diff_density_rms 0.081
_refine_ls_abs_structure_details
; 
 Flack x determined using 1529 quotients [(I+)-(I-)]/[(I+)+(I-)] 
 (Parsons, Flack and Wagner, Acta Cryst. B69 (2013) 249-259). 
;
_refine_ls_abs_structure_Flack -0.013(6)
_refine_ls_extinction_method none
_refine_ls_goodness_of_fit_ref 1.085
_refine_ls_hydrogen_treatment constr
_refine_ls_matrix_type full
_refine_ls_number_parameters 234
_refine_ls_number_reflns 3816
_refine_ls_number_restraints 0
_refine_ls_restrained_S_all 1.085
_refine_ls_R_factor_all 0.0263
_refine_ls_R_factor_gt 0.0246
_refine_ls_shift/su_max 0.001
_refine_ls_shift/su_mean 0.000
_refine_ls_structure_factor_coef Fsqd
_refine_ls_weighting_details 'w=1/[\s^2^(Fo^2^)+3.8632P] where P=(Fo^2^+2Fc^2^)/3'
_refine_ls_weighting_scheme calc
_refine_ls_wR_factor_gt 0.0556
_refine_ls_wR_factor_ref 0.0570
_reflns_Friedel_coverage 0.729
_reflns_Friedel_fraction_full 0.986
_reflns_Friedel_fraction_max 0.985
_reflns_number_gt 3690
_reflns_number_total 3816
_reflns_threshold_expression 'I > 2\s(I)'
_cod_data_source_file c6sc05472b2.cif
_cod_data_source_block mdk104
_cod_depositor_comments
;Adding full bibliography for 1545094--1545096.cif.

The following automatic conversions were performed:

'_atom_sites_solution_secondary' value 'diffmap' was changed to
'difmap'.

Automatic conversion script
Id: cif_fix_values 6452 2018-10-05 10:23:21Z andrius 
;
_cod_database_code 1545095
_shelx_shelxl_version_number 2014/7
_shelx_space_group_comment
; 
The symmetry employed for this shelxl refinement is uniquely defined 
by the following loop, which should always be used as a source of 
symmetry information in preference to the above space-group names. 
They are only intended as comments. 
;
_shelx_estimated_absorpt_t_min 0.572
_shelx_estimated_absorpt_t_max 0.885

loop_
_space_group_symop_operation_xyz
'x, y, z'
'-x+1/2, -y, z+1/2'
'-x, y+1/2, -z+1/2'
'x+1/2, -y+1/2, -z'

loop_
_atom_site_label
_atom_site_type_symbol
_atom_site_fract_x
_atom_site_fract_y
_atom_site_fract_z
_atom_site_U_iso_or_equiv
_atom_site_adp_type
_atom_site_occupancy
_atom_site_site_symmetry_order
_atom_site_calc_flag
_atom_site_refinement_flags_posn
_atom_site_refinement_flags_adp
Pd1 Pd 0.09873(5) 0.46015(2) 0.15997(2) 0.01388(10) Uani 1 1 d . .
Br1 Br -0.05343(8) 0.60218(3) 0.15981(3) 0.02031(14) Uani 1 1 d . .
Br2 Br 0.01799(9) 0.42773(4) 0.03165(3) 0.02366(15) Uani 1 1 d . .
P1 P 0.14586(19) 0.47691(8) 0.27906(8) 0.0127(3) Uani 1 1 d . .
P2 P 0.27372(18) 0.34319(8) 0.16412(8) 0.0139(3) Uani 1 1 d . .
N1 N 0.3729(6) 0.4008(3) 0.3738(2) 0.0149(10) Uani 1 1 d . .
C2 C 0.3101(7) 0.3985(3) 0.3073(3) 0.0125(11) Uani 1 1 d . .
C3 C 0.3449(8) 0.3295(4) 0.2587(3) 0.0160(12) Uani 1 1 d . .
N4 N 0.4277(6) 0.2587(3) 0.2790(2) 0.0140(9) Uani 1 1 d . .
C4A C 0.4902(7) 0.2579(3) 0.3489(3) 0.0143(11) Uani 1 1 d . .
C5 C 0.5805(8) 0.1848(3) 0.3751(3) 0.0176(11) Uani 1 1 d . .
H5A H 0.5906 0.1345 0.3458 0.021 Uiso 1 1 calc R U
C6 C 0.6533(8) 0.1868(4) 0.4426(3) 0.0185(12) Uani 1 1 d . .
H6A H 0.7149 0.1375 0.4598 0.022 Uiso 1 1 calc R U
C7 C 0.6391(8) 0.2611(4) 0.4880(3) 0.0210(13) Uani 1 1 d . .
H7A H 0.6926 0.2614 0.5346 0.025 Uiso 1 1 calc R U
C8 C 0.5489(7) 0.3320(3) 0.4647(3) 0.0158(11) Uani 1 1 d . .
H8A H 0.5387 0.3814 0.4952 0.019 Uiso 1 1 calc R U
C8A C 0.4706(7) 0.3317(3) 0.3952(3) 0.0138(11) Uani 1 1 d . .
C9 C -0.0465(7) 0.4445(3) 0.3358(3) 0.0160(11) Uani 1 1 d . .
C10 C -0.0668(8) 0.3457(3) 0.3288(3) 0.0222(13) Uani 1 1 d . .
H10A H 0.0314 0.3170 0.3528 0.033 Uiso 1 1 calc R U
H10B H -0.0689 0.3297 0.2772 0.033 Uiso 1 1 calc R U
H10C H -0.1758 0.3276 0.3519 0.033 Uiso 1 1 calc R U
C11 C -0.2117(8) 0.4888(4) 0.3091(3) 0.0201(12) Uani 1 1 d . .
H11A H -0.2458 0.4643 0.2620 0.030 Uiso 1 1 calc R U
H11B H -0.1901 0.5510 0.3036 0.030 Uiso 1 1 calc R U
H11C H -0.3054 0.4797 0.3444 0.030 Uiso 1 1 calc R U
C12 C -0.0148(9) 0.4695(4) 0.4154(3) 0.0246(13) Uani 1 1 d . .
H12A H 0.0950 0.4440 0.4321 0.037 Uiso 1 1 calc R U
H12B H -0.1107 0.4478 0.4455 0.037 Uiso 1 1 calc R U
H12C H -0.0085 0.5326 0.4196 0.037 Uiso 1 1 calc R U
C13 C 0.2289(8) 0.5787(3) 0.3127(3) 0.0198(12) Uani 1 1 d . .
H13A H 0.1359 0.6221 0.3120 0.030 Uiso 1 1 calc R U
H13B H 0.3252 0.5981 0.2818 0.030 Uiso 1 1 calc R U
H13C H 0.2708 0.5712 0.3627 0.030 Uiso 1 1 calc R U
C14 C 0.4790(8) 0.3582(3) 0.1107(3) 0.0175(12) Uani 1 1 d . .
C15 C 0.6285(9) 0.3032(4) 0.1415(3) 0.0281(15) Uani 1 1 d . .
H15A H 0.5954 0.2420 0.1406 0.042 Uiso 1 1 calc R U
H15B H 0.6525 0.3209 0.1917 0.042 Uiso 1 1 calc R U
H15C H 0.7332 0.3117 0.1118 0.042 Uiso 1 1 calc R U
C16 C 0.5275(8) 0.4541(4) 0.1133(3) 0.0231(12) Uani 1 1 d . .
H16A H 0.4341 0.4884 0.0912 0.035 Uiso 1 1 calc R U
H16B H 0.6360 0.4633 0.0863 0.035 Uiso 1 1 calc R U
H16C H 0.5435 0.4719 0.1640 0.035 Uiso 1 1 calc R U
C17 C 0.4485(10) 0.3306(4) 0.0313(3) 0.0280(15) Uani 1 1 d . .
H17A H 0.4296 0.2680 0.0292 0.042 Uiso 1 1 calc R U
H17B H 0.5506 0.3458 0.0020 0.042 Uiso 1 1 calc R U
H17C H 0.3457 0.3606 0.0122 0.042 Uiso 1 1 calc R U
C18 C 0.1840(9) 0.2383(4) 0.1414(3) 0.0252(14) Uani 1 1 d . .
H18A H 0.1189 0.2425 0.0957 0.038 Uiso 1 1 calc R U
H18B H 0.1057 0.2193 0.1803 0.038 Uiso 1 1 calc R U
H18C H 0.2788 0.1964 0.1358 0.038 Uiso 1 1 calc R U

loop_
_atom_site_aniso_label
_atom_site_aniso_U_11
_atom_site_aniso_U_22
_atom_site_aniso_U_33
_atom_site_aniso_U_23
_atom_site_aniso_U_13
_atom_site_aniso_U_12
Pd1 0.01731(19) 0.01253(17) 0.01179(17) 0.00215(15) -0.00043(17) 0.00028(14)
Br1 0.0257(3) 0.0157(3) 0.0195(3) 0.0043(2) 0.0012(3) 0.0046(2)
Br2 0.0329(4) 0.0244(3) 0.0136(3) 0.0008(2) -0.0037(3) 0.0038(3)
P1 0.0158(7) 0.0100(6) 0.0121(6) 0.0001(5) 0.0005(6) 0.0005(5)
P2 0.0207(7) 0.0107(6) 0.0105(6) 0.0002(5) -0.0002(6) 0.0000(5)
N1 0.018(3) 0.012(2) 0.014(2) 0.0007(17) 0.001(2) 0.0002(18)
C2 0.013(3) 0.011(2) 0.013(3) 0.002(2) 0.001(2) -0.002(2)
C3 0.018(3) 0.019(3) 0.011(2) 0.001(2) 0.000(2) -0.005(2)
N4 0.017(2) 0.011(2) 0.014(2) 0.0031(17) 0.001(2) 0.0002(18)
C4A 0.017(3) 0.015(2) 0.011(3) 0.002(2) 0.004(2) -0.002(2)
C5 0.022(3) 0.013(2) 0.018(3) 0.000(2) 0.001(3) -0.003(2)
C6 0.019(3) 0.021(3) 0.015(3) 0.008(2) 0.000(2) 0.001(2)
C7 0.020(3) 0.029(3) 0.015(3) 0.002(2) 0.002(2) 0.002(2)
C8 0.017(3) 0.019(3) 0.011(3) -0.002(2) 0.002(2) -0.001(2)
C8A 0.008(2) 0.018(3) 0.016(3) 0.004(2) 0.002(2) -0.001(2)
C9 0.017(3) 0.015(2) 0.016(3) 0.000(2) 0.004(2) -0.0008(19)
C10 0.022(3) 0.019(3) 0.026(3) 0.002(2) 0.005(3) -0.005(2)
C11 0.016(3) 0.023(3) 0.021(3) 0.001(2) 0.002(2) 0.000(2)
C12 0.026(3) 0.031(3) 0.017(3) 0.000(2) 0.002(3) -0.001(3)
C13 0.021(3) 0.013(3) 0.025(3) -0.001(2) -0.001(3) -0.001(2)
C14 0.024(3) 0.017(3) 0.012(3) 0.002(2) 0.008(2) 0.004(2)
C15 0.026(3) 0.031(3) 0.027(3) 0.007(3) 0.011(3) 0.011(3)
C16 0.027(3) 0.021(3) 0.021(3) 0.004(2) 0.003(3) 0.002(3)
C17 0.043(4) 0.028(3) 0.014(3) -0.003(2) 0.006(3) 0.003(3)
C18 0.039(4) 0.013(3) 0.024(3) 0.002(2) -0.008(3) -0.004(2)

loop_
_atom_type_symbol
_atom_type_description
_atom_type_scat_dispersion_real
_atom_type_scat_dispersion_imag
_atom_type_scat_source
C C 0.0181 0.0091 'International Tables Vol C Tables 4.2.6.8 and 6.1.1.4'
H H 0.0000 0.0000 'International Tables Vol C Tables 4.2.6.8 and 6.1.1.4'
N N 0.0311 0.0180 'International Tables Vol C Tables 4.2.6.8 and 6.1.1.4'
P P 0.2955 0.4335 'International Tables Vol C Tables 4.2.6.8 and 6.1.1.4'
Br Br -0.6763 1.2805 'International Tables Vol C Tables 4.2.6.8 and 6.1.1.4'
Pd Pd 0.1215 3.9337 'International Tables Vol C Tables 4.2.6.8 and 6.1.1.4'

loop_
_geom_angle_atom_site_label_1
_geom_angle_atom_site_label_2
_geom_angle_atom_site_label_3
_geom_angle
P1 Pd1 P2 87.89(5)
P1 Pd1 Br1 88.56(4)
P2 Pd1 Br1 171.20(4)
P1 Pd1 Br2 172.77(4)
P2 Pd1 Br2 91.11(4)
Br1 Pd1 Br2 93.41(2)
C13 P1 C2 103.7(3)
C13 P1 C9 108.7(3)
C2 P1 C9 102.0(2)
C13 P1 Pd1 119.6(2)
C2 P1 Pd1 108.30(18)
C9 P1 Pd1 112.72(19)
C18 P2 C3 103.3(3)
C18 P2 C14 108.1(3)
C3 P2 C14 105.1(3)
C18 P2 Pd1 118.9(2)
C3 P2 Pd1 107.6(2)
C14 P2 Pd1 112.67(17)
C2 N1 C8A 116.7(5)
N1 C2 C3 122.5(5)
N1 C2 P1 120.1(4)
C3 C2 P1 116.8(4)
N4 C3 C2 122.5(5)
N4 C3 P2 120.5(4)
C2 C3 P2 117.0(4)
C3 N4 C4A 116.2(4)
N4 C4A C5 120.0(5)
N4 C4A C8A 120.9(5)
C5 C4A C8A 119.1(5)
C6 C5 C4A 119.7(5)
C6 C5 H5A 120.1
C4A C5 H5A 120.1
C5 C6 C7 121.3(5)
C5 C6 H6A 119.4
C7 C6 H6A 119.4
C8 C7 C6 120.2(5)
C8 C7 H7A 119.9
C6 C7 H7A 119.9
C7 C8 C8A 119.8(5)
C7 C8 H8A 120.1
C8A C8 H8A 120.1
N1 C8A C8 119.5(5)
N1 C8A C4A 120.7(5)
C8 C8A C4A 119.8(5)
C11 C9 C12 109.1(5)
C11 C9 C10 109.5(5)
C12 C9 C10 110.2(5)
C11 C9 P1 110.9(4)
C12 C9 P1 109.8(4)
C10 C9 P1 107.3(4)
C9 C10 H10A 109.5
C9 C10 H10B 109.5
H10A C10 H10B 109.5
C9 C10 H10C 109.5
H10A C10 H10C 109.5
H10B C10 H10C 109.5
C9 C11 H11A 109.5
C9 C11 H11B 109.5
H11A C11 H11B 109.5
C9 C11 H11C 109.5
H11A C11 H11C 109.5
H11B C11 H11C 109.5
C9 C12 H12A 109.5
C9 C12 H12B 109.5
H12A C12 H12B 109.5
C9 C12 H12C 109.5
H12A C12 H12C 109.5
H12B C12 H12C 109.5
P1 C13 H13A 109.5
P1 C13 H13B 109.5
H13A C13 H13B 109.5
P1 C13 H13C 109.5
H13A C13 H13C 109.5
H13B C13 H13C 109.5
C16 C14 C15 110.0(5)
C16 C14 C17 109.6(5)
C15 C14 C17 108.1(5)
C16 C14 P2 108.0(4)
C15 C14 P2 111.6(4)
C17 C14 P2 109.6(5)
C14 C15 H15A 109.5
C14 C15 H15B 109.5
H15A C15 H15B 109.5
C14 C15 H15C 109.5
H15A C15 H15C 109.5
H15B C15 H15C 109.5
C14 C16 H16A 109.5
C14 C16 H16B 109.5
H16A C16 H16B 109.5
C14 C16 H16C 109.5
H16A C16 H16C 109.5
H16B C16 H16C 109.5
C14 C17 H17A 109.5
C14 C17 H17B 109.5
H17A C17 H17B 109.5
C14 C17 H17C 109.5
H17A C17 H17C 109.5
H17B C17 H17C 109.5
P2 C18 H18A 109.5
P2 C18 H18B 109.5
H18A C18 H18B 109.5
P2 C18 H18C 109.5
H18A C18 H18C 109.5
H18B C18 H18C 109.5

loop_
_geom_bond_atom_site_label_1
_geom_bond_atom_site_label_2
_geom_bond_distance
Pd1 P1 2.2341(15)
Pd1 P2 2.2534(13)
Pd1 Br1 2.4865(6)
Pd1 Br2 2.4898(7)
P1 C13 1.807(6)
P1 C2 1.824(6)
P1 C9 1.877(6)
P2 C18 1.810(6)
P2 C3 1.835(6)
P2 C14 1.872(6)
N1 C2 1.315(7)
N1 C8A 1.364(7)
C2 C3 1.417(8)
C3 N4 1.320(8)
N4 C4A 1.371(7)
C4A C5 1.410(8)
C4A C8A 1.431(7)
C5 C6 1.362(8)
C5 H5A 0.9500
C6 C7 1.424(9)
C6 H6A 0.9500
C7 C8 1.365(8)
C7 H7A 0.9500
C8 C8A 1.412(8)
C8 H8A 0.9500
C9 C11 1.523(8)
C9 C12 1.533(8)
C9 C10 1.539(7)
C10 H10A 0.9800
C10 H10B 0.9800
C10 H10C 0.9800
C11 H11A 0.9800
C11 H11B 0.9800
C11 H11C 0.9800
C12 H12A 0.9800
C12 H12B 0.9800
C12 H12C 0.9800
C13 H13A 0.9800
C13 H13B 0.9800
C13 H13C 0.9800
C14 C16 1.529(8)
C14 C15 1.537(8)
C14 C17 1.538(8)
C15 H15A 0.9800
C15 H15B 0.9800
C15 H15C 0.9800
C16 H16A 0.9800
C16 H16B 0.9800
C16 H16C 0.9800
C17 H17A 0.9800
C17 H17B 0.9800
C17 H17C 0.9800
C18 H18A 0.9800
C18 H18B 0.9800
C18 H18C 0.9800

loop_
_geom_torsion_atom_site_label_1
_geom_torsion_atom_site_label_2
_geom_torsion_atom_site_label_3
_geom_torsion_atom_site_label_4
_geom_torsion
C8A N1 C2 C3 -1.8(8)
C8A N1 C2 P1 168.6(4)
C13 P1 C2 N1 45.5(5)
C9 P1 C2 N1 -67.4(5)
Pd1 P1 C2 N1 173.5(4)
C13 P1 C2 C3 -143.6(4)
C9 P1 C2 C3 103.5(4)
Pd1 P1 C2 C3 -15.6(5)
N1 C2 C3 N4 7.1(9)
P1 C2 C3 N4 -163.6(4)
N1 C2 C3 P2 -171.6(4)
P1 C2 C3 P2 17.7(6)
C18 P2 C3 N4 43.4(5)
C14 P2 C3 N4 -69.8(5)
Pd1 P2 C3 N4 169.9(4)
C18 P2 C3 C2 -137.9(5)
C14 P2 C3 C2 108.9(5)
Pd1 P2 C3 C2 -11.4(5)
C2 C3 N4 C4A -4.6(8)
P2 C3 N4 C4A 174.0(4)
C3 N4 C4A C5 -179.9(5)
C3 N4 C4A C8A -2.2(8)
N4 C4A C5 C6 175.2(5)
C8A C4A C5 C6 -2.5(8)
C4A C5 C6 C7 0.5(9)
C5 C6 C7 C8 1.1(9)
C6 C7 C8 C8A -0.5(9)
C2 N1 C8A C8 177.0(5)
C2 N1 C8A C4A -5.0(8)
C7 C8 C8A N1 176.5(5)
C7 C8 C8A C4A -1.6(8)
N4 C4A C8A N1 7.3(8)
C5 C4A C8A N1 -175.0(5)
N4 C4A C8A C8 -174.6(5)
C5 C4A C8A C8 3.1(8)
C13 P1 C9 C11 83.5(4)
C2 P1 C9 C11 -167.4(4)
Pd1 P1 C9 C11 -51.5(4)
C13 P1 C9 C12 -37.1(5)
C2 P1 C9 C12 72.0(4)
Pd1 P1 C9 C12 -172.1(3)
C13 P1 C9 C10 -157.0(4)
C2 P1 C9 C10 -47.9(4)
Pd1 P1 C9 C10 68.1(4)
C18 P2 C14 C16 164.7(4)
C3 P2 C14 C16 -85.6(4)
Pd1 P2 C14 C16 31.3(5)
C18 P2 C14 C15 -74.3(5)
C3 P2 C14 C15 35.4(5)
Pd1 P2 C14 C15 152.3(4)
C18 P2 C14 C17 45.4(5)
C3 P2 C14 C17 155.2(4)
Pd1 P2 C14 C17 -88.0(4)
